data_7058453
loop_
_publ_author_name
'Liang, Xiaoqiang'
'Chen, Yixiang'
'Wang, Li'
'Zhang, Feng'
'Fan, Zenglu'
'Cao, Tingting'
'Cao, Yaya'
'Zhu, Huifang'
'He, Xinyue'
'Deng, Bolin'
'You, Yazhi'
'Dong, Yu'
'Zhao, Yamei'

_publ_section_title
;
 Effect of carbon-skeleton isomerism on the dielectric properties and
 proton conduction of organic cocrystal compounds assembled from
 1,2,4,5-benzenetetracarboxylic acid and piperazine derivatives
;
_journal_issue 28
_journal_name_full 'New Journal of Chemistry'
_journal_page_first 11099
_journal_paper_doi 10.1039/C9NJ01412H
_journal_volume 43
_journal_year 2019
_chemical_formula_moiety '2(C10 H5 O8), 2(H2 O), C5 H14 N2'
_chemical_formula_sum 'C25 H28 N2 O18'
_chemical_formula_weight 644.49
_space_group_crystal_system triclinic
_space_group_IT_number 2
_space_group_name_Hall '-P 1'
_space_group_name_H-M_alt 'P -1'
_symmetry_space_group_name_Hall '-P 1'
_symmetry_space_group_name_H-M 'P -1'
_atom_sites_solution_hydrogens mixed
_audit_creation_date 2019-05-01
_audit_creation_method
;
Olex2 1.3-dev
(compiled 2019.03.18 svn.r3573 for OlexSys, GUI svn.r5585)
;
_audit_update_record
;
2019-05-20 deposited with the CCDC.    2019-06-05 downloaded from the CCDC.
;
_cell_angle_alpha 84.792(3)
_cell_angle_beta 88.545(2)
_cell_angle_gamma 68.948(2)
_cell_formula_units_Z 1
_cell_length_a 8.5370(12)
_cell_length_b 8.7025(12)
_cell_length_c 9.7295(18)
_cell_measurement_reflns_used 1696
_cell_measurement_temperature 291(2)
_cell_measurement_theta_max 28.25
_cell_measurement_theta_min 3.14
_cell_volume 671.79(18)
_computing_cell_refinement SMART
_computing_data_collection 'SMART (Bruker, 2008)'
_computing_data_reduction 'SAINT (Bruker, 2008)'
_computing_molecular_graphics 'Olex2 (Dolomanov et al., 2009)'
_computing_publication_material 'Olex2 (Dolomanov et al., 2009)'
_computing_structure_refinement 'ShelXL (Sheldrick, 2015)'
_computing_structure_solution 'SHELXTL (Bruker, 2008)'
_diffrn_ambient_temperature 291.15
_diffrn_measured_fraction_theta_full 0.997
_diffrn_measured_fraction_theta_max 0.994
_diffrn_measurement_device_type 'CCD area detector'
_diffrn_measurement_method 'phi and omega scans'
_diffrn_radiation_type MoK\a
_diffrn_radiation_wavelength 0.71073
_diffrn_reflns_av_R_equivalents 0.0185
_diffrn_reflns_av_unetI/netI 0.0354
_diffrn_reflns_Laue_measured_fraction_full 0.997
_diffrn_reflns_Laue_measured_fraction_max 0.994
_diffrn_reflns_limit_h_max 10
_diffrn_reflns_limit_h_min -10
_diffrn_reflns_limit_k_max 6
_diffrn_reflns_limit_k_min -10
_diffrn_reflns_limit_l_max 12
_diffrn_reflns_limit_l_min -11
_diffrn_reflns_number 4326
_diffrn_reflns_point_group_measured_fraction_full 0.997
_diffrn_reflns_point_group_measured_fraction_max 0.994
_diffrn_reflns_theta_full 25.242
_diffrn_reflns_theta_max 26.499
_diffrn_reflns_theta_min 2.102
_exptl_absorpt_coefficient_mu 0.138
_exptl_absorpt_correction_T_max 0.98
_exptl_absorpt_correction_T_min 0.97
_exptl_absorpt_correction_type multi-scan
_exptl_absorpt_process_details 'SADABS; Bruker, 2008'
_exptl_crystal_colour orange
_exptl_crystal_colour_primary orange
_exptl_crystal_density_diffrn 1.593
_exptl_crystal_description block
_exptl_crystal_F_000 336
_exptl_crystal_preparation 'Dielectric Response and Proton Conduction,Dielectric Property and Proton Conduction'
_exptl_crystal_size_max 0.24
_exptl_crystal_size_mid 0.22
_exptl_crystal_size_min 0.2
_refine_diff_density_max 0.392
_refine_diff_density_min -0.232
_refine_diff_density_rms 0.039
_refine_ls_extinction_method none
_refine_ls_goodness_of_fit_ref 1.069
_refine_ls_hydrogen_treatment mixed
_refine_ls_matrix_type full
_refine_ls_number_parameters 241
_refine_ls_number_reflns 2762
_refine_ls_number_restraints 55
_refine_ls_restrained_S_all 1.096
_refine_ls_R_factor_all 0.0436
_refine_ls_R_factor_gt 0.0338
_refine_ls_shift/su_max 0.001
_refine_ls_shift/su_mean 0.000
_refine_ls_structure_factor_coef Fsqd
_refine_ls_weighting_details 'w=1/[\s^2^(Fo^2^)+(0.0509P)^2^] where P=(Fo^2^+2Fc^2^)/3'
_refine_ls_weighting_scheme calc
_refine_ls_wR_factor_gt 0.0978
_refine_ls_wR_factor_ref 0.1021
_reflns_Friedel_coverage 0.000
_reflns_number_gt 2274
_reflns_number_total 2762
_reflns_threshold_expression 'I > 2\s(I)'
_cod_data_source_file c9nj01412h2.cif
_cod_data_source_block 1
_cod_depositor_comments 'Adding full bibliography for 7058453--7058454.cif.'
_cod_database_code 7058453
_shelx_shelxl_version_number 2018/3
_shelx_space_group_comment
;
The symmetry employed for this shelxl refinement is uniquely defined
by the following loop, which should always be used as a source of
symmetry information in preference to the above space-group names.
They are only intended as comments.
;
_shelx_estimated_absorpt_t_max 0.973
_shelx_estimated_absorpt_t_min 0.968
_olex2_refinement_description
;
1. Fixed Uiso
 At 1.2 times of:
  All C(H) groups, All C(H,H) groups, All N(H,H) groups, All O(H) groups
 At 1.5 times of:
  All O(H,H) groups
2. Restrained distances
 O1W-H1WA = O1W-H1WB
 0.85 with sigma of 0.02
 H1WA-H1WB
 1.34 with sigma of 0.04
 N14-C11 \\sim C13-C11 \\sim C15-N12
 with sigma of 0.01
 C14-N12 \\sim C14-C13 \\sim C12-C15 \\sim C12-N14
 with sigma of 0.01
 C15-C11 \\sim C11-N12
 with sigma of 0.01
3. Rigid body (RIGU) restrains
 N14, N12, C14, C15, C13, C12, C11
 with sigma for 1-2 distances of 0.001 and sigma for 1-3 distances of 0.001
4. Others
 Fixed Sof: N12(0.5) H12A(0.5) H12B(0.5) C14(0.5) H14A(0.5) H14B(0.5) C13(0.5)
 H13A(0.5) H13B(0.5) C11(0.5) H11A(0.5) H11B(0.5) N14(0.5) H14C(0.5) H14D(0.5)
 C12(0.5) H12C(0.5) H12D(0.5) C15(0.5) H15A(0.5) H15B(0.5)
5.a Riding coordinates:
 O2(H2), O4(H4A), O7(H7)
5.b Secondary CH2 refined with riding coordinates:
 N12(H12A,H12B), C14(H14A,H14B), C13(H13A,H13B), C11(H11A,H11B), N14(H14C,
 H14D), C12(H12C,H12D), C15(H15A,H15B)
5.c Aromatic/amide H refined with riding coordinates:
 C1(H1), C4(H4)
;
_olex2_submission_special_instructions 'No special instructions were received'

loop_
_space_group_symop_operation_xyz
'x, y, z'
'-x, -y, -z'

loop_
_atom_site_label
_atom_site_type_symbol
_atom_site_fract_x
_atom_site_fract_y
_atom_site_fract_z
_atom_site_U_iso_or_equiv
_atom_site_adp_type
_atom_site_occupancy
_atom_site_site_symmetry_order
_atom_site_calc_flag
_atom_site_refinement_flags_posn
_atom_site_refinement_flags_adp
_atom_site_refinement_flags_occupancy
_atom_site_disorder_assembly
_atom_site_disorder_group
C1 C 0.41949(17) 0.33983(18) 0.09459(14) 0.0268(3) Uani 1 1 d . . . . .
H1 H 0.497699 0.275901 0.161194 0.032 Uiso 1 1 calc R . . . .
C2 C 0.43776(16) 0.29402(18) -0.04098(14) 0.0264(3) Uani 1 1 d . . . . .
C3 C 0.32234(16) 0.39077(18) -0.14168(14) 0.0252(3) Uani 1 1 d . . . . .
C4 C 0.19270(17) 0.53033(19) -0.10340(14) 0.0277(3) Uani 1 1 d . . . . .
H4 H 0.116962 0.596648 -0.170717 0.033 Uiso 1 1 calc R . . . .
C5 C 0.17179(17) 0.57464(18) 0.03135(14) 0.0257(3) Uani 1 1 d . . . . .
C6 C 0.28820(16) 0.47772(18) 0.13238(14) 0.0258(3) Uani 1 1 d . . . . .
C7 C 0.28130(17) 0.52232(19) 0.28065(14) 0.0274(3) Uani 1 1 d . . . . .
C8 C 0.58727(18) 0.13747(19) -0.05962(15) 0.0316(4) Uani 1 1 d . . . . .
C9 C 0.31802(18) 0.3611(2) -0.29337(15) 0.0314(3) Uani 1 1 d . . . . .
C10 C 0.02761(17) 0.7236(2) 0.06923(15) 0.0295(3) Uani 1 1 d . . . . .
O1 O 0.33978(14) 0.62030(16) 0.31564(11) 0.0426(3) Uani 1 1 d . . . . .
O2 O 0.21282(14) 0.43824(15) 0.36362(10) 0.0391(3) Uani 1 1 d . . . . .
H2 H 0.210560 0.466503 0.445216 0.047 Uiso 1 1 d R . . . .
O3 O 0.70321(12) 0.08915(14) 0.02735(11) 0.0422(3) Uani 1 1 d . . . . .
O4 O 0.59248(13) 0.05105(14) -0.16190(11) 0.0392(3) Uani 1 1 d . . . . .
H4A H 0.508443 0.020337 -0.156463 0.047 Uiso 1 1 d R . . . .
O5 O 0.37993(14) 0.21712(15) -0.33178(11) 0.0411(3) Uani 1 1 d . . . . .
O6 O 0.24501(14) 0.48320(15) -0.37574(10) 0.0405(3) Uani 1 1 d . . . . .
O7 O -0.05750(13) 0.81662(15) -0.03650(11) 0.0446(3) Uani 1 1 d . . . . .
H7 H -0.136887 0.899374 -0.009286 0.054 Uiso 1 1 d R . . . .
O8 O -0.00311(14) 0.75425(15) 0.18719(11) 0.0474(3) Uani 1 1 d . . . . .
O1W O 0.59994(19) 0.2417(2) -0.57368(18) 0.0730(5) Uani 1 1 d D . . . .
H1WA H 0.524(3) 0.213(4) -0.522(3) 0.110 Uiso 1 1 d DR . . . .
H1WB H 0.548(3) 0.344(2) -0.609(3) 0.110 Uiso 1 1 d DR . . . .
N12 N 0.1028(12) 1.0160(13) -0.3791(9) 0.0437(15) Uani 0.5 1 d D U P A -1
H12A H 0.201694 0.935199 -0.386782 0.052 Uiso 0.5 1 calc R . P A -1
H12B H 0.104694 1.060977 -0.300912 0.052 Uiso 0.5 1 calc R . P A -1
C14 C 0.0830(12) 1.1416(10) -0.4944(6) 0.0575(19) Uani 0.5 1 d D U P A -1
H14A H 0.172099 1.185189 -0.487632 0.069 Uiso 0.5 1 calc R . P A -1
H14B H -0.022264 1.231683 -0.482301 0.069 Uiso 0.5 1 calc R . P A -1
C13 C 0.0843(7) 1.0925(7) -0.6345(6) 0.0561(12) Uani 0.5 1 d D U P A -1
H13A H 0.159892 0.978791 -0.637000 0.067 Uiso 0.5 1 calc R . P A -1
H13B H 0.127421 1.160955 -0.697021 0.067 Uiso 0.5 1 calc R . P A -1
C11 C -0.0849(6) 1.1073(6) -0.6841(4) 0.0611(11) Uani 0.5 1 d D U P A -1
H11A H -0.083248 1.104038 -0.783509 0.073 Uiso 0.5 1 calc R . P A -1
H11B H -0.166881 1.212662 -0.662442 0.073 Uiso 0.5 1 calc R . P A -1
N14 N -0.1350(13) 0.9695(13) -0.6175(10) 0.0421(13) Uani 0.5 1 d D U P A -1
H14C H -0.242022 1.013752 -0.593183 0.050 Uiso 0.5 1 calc R . P A -1
H14D H -0.130746 0.902132 -0.682175 0.050 Uiso 0.5 1 calc R . P A -1
C12 C -0.0412(11) 0.8653(9) -0.4952(7) 0.0559(17) Uani 0.5 1 d D U P A -1
H12C H -0.092351 0.784023 -0.468700 0.067 Uiso 0.5 1 calc R . P A -1
H12D H 0.072077 0.805200 -0.524737 0.067 Uiso 0.5 1 calc R . P A -1
C15 C -0.0278(8) 0.9439(8) -0.3695(5) 0.0605(13) Uani 0.5 1 d D U P A -1
H15A H -0.134850 1.029830 -0.353510 0.073 Uiso 0.5 1 calc R . P A -1
H15B H -0.003940 0.861838 -0.290839 0.073 Uiso 0.5 1 calc R . P A -1

loop_
_atom_site_aniso_label
_atom_site_aniso_U_11
_atom_site_aniso_U_22
_atom_site_aniso_U_33
_atom_site_aniso_U_23
_atom_site_aniso_U_13
_atom_site_aniso_U_12
C1 0.0265(7) 0.0251(8) 0.0241(7) -0.0012(6) -0.0040(5) -0.0034(6)
C2 0.0237(7) 0.0241(8) 0.0272(7) -0.0059(6) 0.0010(5) -0.0024(6)
C3 0.0263(7) 0.0250(8) 0.0216(7) -0.0030(6) 0.0039(5) -0.0062(6)
C4 0.0282(7) 0.0255(8) 0.0238(7) -0.0029(6) 0.0000(5) -0.0024(6)
C5 0.0247(7) 0.0240(8) 0.0252(7) -0.0043(6) -0.0020(5) -0.0041(6)
C6 0.0260(7) 0.0274(8) 0.0221(7) -0.0035(6) -0.0018(5) -0.0070(6)
C7 0.0252(7) 0.0267(8) 0.0262(7) -0.0065(6) -0.0031(5) -0.0031(6)
C8 0.0312(8) 0.0249(8) 0.0313(8) -0.0048(7) 0.0020(6) -0.0009(6)
C9 0.0302(7) 0.0356(9) 0.0262(7) -0.0088(7) 0.0054(6) -0.0082(7)
C10 0.0276(7) 0.0285(8) 0.0281(7) -0.0055(7) -0.0023(6) -0.0039(6)
O1 0.0499(7) 0.0522(8) 0.0329(6) -0.0133(6) 0.0069(5) -0.0251(6)
O2 0.0542(7) 0.0435(7) 0.0229(5) -0.0050(5) 0.0055(5) -0.0213(6)
O3 0.0300(6) 0.0362(7) 0.0426(6) -0.0122(5) -0.0089(5) 0.0121(5)
O4 0.0371(6) 0.0304(6) 0.0439(6) -0.0135(5) 0.0059(5) -0.0025(5)
O5 0.0478(7) 0.0367(7) 0.0336(6) -0.0138(5) -0.0053(5) -0.0061(5)
O6 0.0498(7) 0.0394(7) 0.0240(5) -0.0034(5) -0.0058(5) -0.0055(5)
O7 0.0373(6) 0.0390(7) 0.0324(6) -0.0066(5) -0.0088(5) 0.0183(5)
O8 0.0433(6) 0.0461(8) 0.0281(6) -0.0116(5) 0.0039(5) 0.0153(5)
O1W 0.0669(10) 0.0657(11) 0.0704(10) -0.0047(9) -0.0202(8) -0.0033(8)
N12 0.055(4) 0.032(3) 0.033(2) -0.0100(19) -0.005(2) 0.001(2)
C14 0.072(5) 0.050(3) 0.058(2) 0.009(2) -0.023(2) -0.032(3)
C13 0.061(3) 0.056(3) 0.052(2) 0.009(2) -0.014(2) -0.025(2)
C11 0.073(3) 0.072(3) 0.046(2) 0.003(2) -0.0163(19) -0.035(2)
N14 0.046(3) 0.033(3) 0.040(2) -0.017(2) -0.0021(18) -0.0017(19)
C12 0.057(4) 0.037(3) 0.065(3) -0.001(2) -0.017(2) -0.006(2)
C15 0.076(4) 0.067(3) 0.037(2) 0.008(2) 0.001(2) -0.027(3)

loop_
_atom_type_symbol
_atom_type_description
_atom_type_scat_dispersion_real
_atom_type_scat_dispersion_imag
_atom_type_scat_source
C C 0.0033 0.0016 'International Tables Vol C Tables 4.2.6.8 and 6.1.1.4'
H H 0.0000 0.0000 'International Tables Vol C Tables 4.2.6.8 and 6.1.1.4'
N N 0.0061 0.0033 'International Tables Vol C Tables 4.2.6.8 and 6.1.1.4'
O O 0.0106 0.0060 'International Tables Vol C Tables 4.2.6.8 and 6.1.1.4'

loop_
_geom_angle_atom_site_label_1
_geom_angle_atom_site_label_2
_geom_angle_atom_site_label_3
_geom_angle
C2 C1 H1 119.0
C6 C1 H1 119.0
C6 C1 C2 121.94(13)
C1 C2 C8 113.52(12)
C3 C2 C1 119.27(13)
C3 C2 C8 127.20(13)
C2 C3 C9 127.48(13)
C4 C3 C2 118.41(13)
C4 C3 C9 114.10(12)
C3 C4 H4 118.7
C5 C4 C3 122.64(13)
C5 C4 H4 118.7
C4 C5 C6 118.90(13)
C4 C5 C10 121.03(12)
C6 C5 C10 120.08(12)
C1 C6 C5 118.81(13)
C1 C6 C7 118.55(12)
C5 C6 C7 122.57(13)
O1 C7 C6 122.42(13)
O1 C7 O2 125.06(13)
O2 C7 C6 112.45(13)
O3 C8 C2 119.51(14)
O3 C8 O4 119.82(14)
O4 C8 C2 120.63(13)
O5 C9 C3 120.66(13)
O6 C9 C3 117.45(14)
O6 C9 O5 121.82(13)
O7 C10 C5 114.11(12)
O8 C10 C5 122.05(13)
O8 C10 O7 123.82(14)
C7 O2 H2 110.0
C8 O4 H4A 108.3
C10 O7 H7 110.2
H1WA O1W H1WB 107(2)
H12A N12 H12B 107.5
C14 N12 H12A 108.5
C14 N12 H12B 108.5
C15 N12 H12A 108.5
C15 N12 H12B 108.5
C15 N12 C14 114.9(6)
N12 C14 H14A 107.8
N12 C14 H14B 107.8
N12 C14 C13 118.0(8)
H14A C14 H14B 107.2
C13 C14 H14A 107.8
C13 C14 H14B 107.8
C14 C13 H13A 108.9
C14 C13 H13B 108.9
C14 C13 C11 113.2(5)
H13A C13 H13B 107.7
C11 C13 H13A 108.9
C11 C13 H13B 108.9
C13 C11 H11A 109.5
C13 C11 H11B 109.5
C13 C11 N14 110.8(5)
H11A C11 H11B 108.1
N14 C11 H11A 109.5
N14 C11 H11B 109.5
C11 N14 H14C 107.2
C11 N14 H14D 107.2
H14C N14 H14D 106.9
C12 N14 C11 120.4(6)
C12 N14 H14C 107.2
C12 N14 H14D 107.2
N14 C12 H12C 107.4
N14 C12 H12D 107.4
H12C C12 H12D 107.0
C15 C12 N14 119.6(7)
C15 C12 H12C 107.4
C15 C12 H12D 107.4
N12 C15 C12 112.8(7)
N12 C15 H15A 109.0
N12 C15 H15B 109.0
C12 C15 H15A 109.0
C12 C15 H15B 109.0
H15A C15 H15B 107.8

loop_
_geom_bond_atom_site_label_1
_geom_bond_atom_site_label_2
_geom_bond_distance
C1 H1 0.9300
C1 C2 1.4012(19)
C1 C6 1.387(2)
C2 C3 1.3939(19)
C2 C8 1.517(2)
C3 C4 1.391(2)
C3 C9 1.525(2)
C4 H4 0.9300
C4 C5 1.3892(19)
C5 C6 1.4008(19)
C5 C10 1.499(2)
C6 C7 1.522(2)
C7 O1 1.2081(18)
C7 O2 1.3057(18)
C8 O3 1.2456(17)
C8 O4 1.2913(19)
C9 O5 1.2605(19)
C9 O6 1.2466(18)
C10 O7 1.3061(17)
C10 O8 1.2030(18)
O2 H2 0.8500
O4 H4A 0.8498
O7 H7 0.8502
O1W H1WA 0.903(17)
O1W H1WB 0.879(17)
N12 H12A 0.8900
N12 H12B 0.8900
N12 C14 1.461(6)
N12 C15 1.461(6)
C14 H14A 0.9700
C14 H14B 0.9700
C14 C13 1.464(6)
C13 H13A 0.9700
C13 H13B 0.9700
C13 C11 1.492(5)
C11 H11A 0.9700
C11 H11B 0.9700
C11 N14 1.501(5)
N14 H14C 0.8900
N14 H14D 0.8900
N14 C12 1.487(6)
C12 H12C 0.9700
C12 H12D 0.9700
C12 C15 1.481(5)
C15 H15A 0.9700
C15 H15B 0.9700

loop_
_geom_hbond_atom_site_label_D
_geom_hbond_atom_site_label_H
_geom_hbond_atom_site_label_A
_geom_hbond_distance_DH
_geom_hbond_distance_HA
_geom_hbond_distance_DA
_geom_hbond_angle_DHA
_geom_hbond_site_symmetry_A
_geom_hbond_publ_flag
O2 H2 O6 0.85 1.80 2.6368(15) 167.1 1_556 yes
O4 H4A O3 0.85 2.58 3.3660(17) 154.3 2_655 yes
O7 H7 O3 0.85 1.78 2.6279(15) 171.9 1_465 yes
O7 H7 O4 0.85 2.63 3.1517(15) 120.9 1_465 yes
O1W H1WA O5 0.903(17) 2.19(2) 3.014(2) 151(3) . yes
N12 H12A O1W 0.89 1.89 2.778(13) 172.0 2_664 yes
N12 H12B O8 0.89 1.96 2.754(13) 148.1 2_575 yes
C11 H11A O7 0.97 2.29 3.064(4) 135.9 2_574 yes
C11 H11B O1W 0.97 2.09 2.753(5) 124.2 1_465 yes
N14 H14C O1W 0.89 1.98 2.683(13) 134.7 1_465 yes
N14 H14D O8 0.89 1.92 2.722(14) 149.5 1_554 yes

loop_
_geom_torsion_atom_site_label_1
_geom_torsion_atom_site_label_2
_geom_torsion_atom_site_label_3
_geom_torsion_atom_site_label_4
_geom_torsion
C1 C2 C3 C4 0.1(2)
C1 C2 C3 C9 -178.87(14)
C1 C2 C8 O3 -19.5(2)
C1 C2 C8 O4 157.99(14)
C1 C6 C7 O1 94.24(18)
C1 C6 C7 O2 -83.01(16)
C2 C1 C6 C5 -0.7(2)
C2 C1 C6 C7 -177.77(13)
C2 C3 C4 C5 -1.5(2)
C2 C3 C9 O5 26.6(2)
C2 C3 C9 O6 -156.43(15)
C3 C2 C8 O3 160.84(15)
C3 C2 C8 O4 -21.6(2)
C3 C4 C5 C6 1.7(2)
C3 C4 C5 C10 -178.31(14)
C4 C3 C9 O5 -152.45(14)
C4 C3 C9 O6 24.54(19)
C4 C5 C6 C1 -0.6(2)
C4 C5 C6 C7 176.33(13)
C4 C5 C10 O7 -9.4(2)
C4 C5 C10 O8 171.95(15)
C5 C6 C7 O1 -82.72(19)
C5 C6 C7 O2 100.04(16)
C6 C1 C2 C3 1.0(2)
C6 C1 C2 C8 -178.71(13)
C6 C5 C10 O7 170.57(13)
C6 C5 C10 O8 -8.1(2)
C8 C2 C3 C4 179.74(14)
C8 C2 C3 C9 0.7(3)
C9 C3 C4 C5 177.64(13)
C10 C5 C6 C1 179.44(13)
C10 C5 C6 C7 -3.6(2)
N12 C14 C13 C11 87.7(9)
C14 N12 C15 C12 58.3(13)
C14 C13 C11 N14 -75.2(8)
C13 C11 N14 C12 13.9(12)
C11 N14 C12 C15 57.8(14)
N14 C12 C15 N12 -80.8(8)
C15 N12 C14 C13 -61.0(13)
